data_2223635
loop_
_publ_author_name
'Khan, F. Nawaz'
'Subashini, R.'
'Kushwaha, Atul Kumar'
'Hathwar, Venkatesha R.'
'Ng, Seik Weng'

_publ_section_title
;
 2-Chloro-8-methylquinoline-3-carbaldehyde
;
_journal_coeditor_code BT5085
_journal_issue 11
_journal_name_full 'Acta Crystallographica Section E'
_journal_page_first o2722
_journal_paper_doi 10.1107/S1600536809040859
_journal_volume 65
_journal_year 2009
_chemical_formula_iupac 'C11 H8 Cl N O'
_chemical_formula_moiety 'C11 H8 Cl N O'
_chemical_formula_sum 'C11 H8 Cl N O'
_chemical_formula_weight 205.63
_chemical_name_systematic
;
2-Chloro-8-methylquinoline-3-carbaldehyde
;
_space_group_IT_number 19
_symmetry_cell_setting orthorhombic
_symmetry_space_group_name_Hall 'P 2ac 2ab'
_symmetry_space_group_name_H-M 'P 21 21 21'
_atom_sites_solution_hydrogens geom
_atom_sites_solution_primary direct
_atom_sites_solution_secondary difmap
_audit_creation_method SHELXL-97
_cell_angle_alpha 90.00
_cell_angle_beta 90.00
_cell_angle_gamma 90.00
_cell_formula_units_Z 4
_cell_length_a 6.8576(5)
_cell_length_b 7.4936(6)
_cell_length_c 18.5003(14)
_cell_measurement_reflns_used 867
_cell_measurement_temperature 290(2)
_cell_measurement_theta_max 24.4
_cell_measurement_theta_min 2.0
_cell_volume 950.70(13)
_computing_cell_refinement 'SAINT (Bruker, 2004)'
_computing_data_collection 'SMART (Bruker, 2004)'
_computing_data_reduction 'SAINT (Bruker, 2004)'
_computing_molecular_graphics 'X-SEED (Barbour, 2001)'
_computing_publication_material 'publCIF (Westrip, 2009)'
_computing_structure_refinement 'SHELXL97 (Sheldrick, 2008)'
_computing_structure_solution 'SHELXS97 (Sheldrick, 2008)'
_diffrn_ambient_temperature 290(2)
_diffrn_measured_fraction_theta_full 0.998
_diffrn_measured_fraction_theta_max 0.998
_diffrn_measurement_device_type 'Bruker SMART area-detector'
_diffrn_measurement_method '\f and \w'
_diffrn_radiation_monochromator graphite
_diffrn_radiation_source 'fine-focus sealed tube'
_diffrn_radiation_type MoK\a
_diffrn_radiation_wavelength 0.71073
_diffrn_reflns_av_R_equivalents 0.0431
_diffrn_reflns_av_sigmaI/netI 0.0364
_diffrn_reflns_limit_h_max 8
_diffrn_reflns_limit_h_min -8
_diffrn_reflns_limit_k_max 9
_diffrn_reflns_limit_k_min -9
_diffrn_reflns_limit_l_max 24
_diffrn_reflns_limit_l_min -22
_diffrn_reflns_number 8224
_diffrn_reflns_theta_full 27.48
_diffrn_reflns_theta_max 27.48
_diffrn_reflns_theta_min 2.20
_diffrn_standards_decay_% 0
_diffrn_standards_interval_count 0
_diffrn_standards_interval_time 0
_diffrn_standards_number 0
_exptl_absorpt_coefficient_mu 0.363
_exptl_absorpt_correction_T_max 0.9409
_exptl_absorpt_correction_T_min 0.9116
_exptl_absorpt_correction_type multi-scan
_exptl_absorpt_process_details '(SADABS; Sheldrick, 1996)'
_exptl_crystal_colour Colorless
_exptl_crystal_density_diffrn 1.437
_exptl_crystal_density_method 'not measured'
_exptl_crystal_description Block
_exptl_crystal_F_000 424
_exptl_crystal_size_max 0.26
_exptl_crystal_size_mid 0.22
_exptl_crystal_size_min 0.17
_refine_diff_density_max 0.246
_refine_diff_density_min -0.325
_refine_ls_abs_structure_details 'Flack (1983), 838 Friedel pairs'
_refine_ls_abs_structure_Flack 0.2(2)
_refine_ls_extinction_method none
_refine_ls_goodness_of_fit_ref 1.004
_refine_ls_hydrogen_treatment constr
_refine_ls_matrix_type full
_refine_ls_number_parameters 129
_refine_ls_number_reflns 2174
_refine_ls_number_restraints 0
_refine_ls_restrained_S_all 1.004
_refine_ls_R_factor_all 0.0638
_refine_ls_R_factor_gt 0.0476
_refine_ls_shift/su_max 0.001
_refine_ls_shift/su_mean 0.001
_refine_ls_structure_factor_coef Fsqd
_refine_ls_weighting_details 'calc w=1/[\s^2^(Fo^2^)+(0.0861P)^2^+0.0263P] where P=(Fo^2^+2Fc^2^)/3'
_refine_ls_weighting_scheme calc
_refine_ls_wR_factor_gt 0.1239
_refine_ls_wR_factor_ref 0.1364
_reflns_number_gt 1734
_reflns_number_total 2174
_reflns_threshold_expression I>2\s(I)
_cod_data_source_file bt5085.cif
_cod_data_source_block I
_cod_depositor_comments
;
The following automatic conversions were performed:
'_symmetry_cell_setting' value 'Orthorhombic' changed to 'orthorhombic'
according to '/home/saulius/struct/CIF-dictionaries/cif_core.dic'
dictionary named 'cif_core.dic' version 2.4.1 from
2010-06-29.

'_exptl_absorpt_correction_type' value 'Multi-scan' changed
to 'multi-scan' according to
'/home/saulius/struct/CIF-dictionaries/cif_core.dic' dictionary named
'cif_core.dic' version 2.4.1 from 2010-06-29.

Automatic conversion script
Id: cif_fix_enum 1527 2010-12-29 10:47:43Z saulius 

The following automatic conversions were performed:

'_symmetry_cell_setting' value 'Orthorhombic' changed to
'orthorhombic' according to
/home/saulius/struct/CIF-dictionaries/cif_core.dic dictionary named
'cif_core.dic' version 2.4.1 from
2010-06-29.

'_exptl_absorpt_correction_type' value 'Multi-scan'
changed to 'multi-scan' according to
/home/saulius/struct/CIF-dictionaries/cif_core.dic dictionary named
'cif_core.dic' version 2.4.1 from 2010-06-29.

Automatic conversion script
Id: cif_fix_values 1715 2011-07-08 13:25:40Z adriana 
;
_cod_database_code 2223635
_cod_database_fobs_code 2223635

loop_
_symmetry_equiv_pos_as_xyz
'x, y, z'
'-x+1/2, -y, z+1/2'
'-x, y+1/2, -z+1/2'
'x+1/2, -y+1/2, -z'

loop_
_atom_site_type_symbol
_atom_site_label
_atom_site_fract_x
_atom_site_fract_y
_atom_site_fract_z
_atom_site_U_iso_or_equiv
_atom_site_adp_type
_atom_site_calc_flag
_atom_site_refinement_flags
_atom_site_occupancy
_atom_site_disorder_assembly
_atom_site_disorder_group
Cl Cl1 0.87010(13) 1.14505(9) 0.37890(4) 0.0579(3) Uani d . 1 . .
O O1 0.8672(5) 0.6106(3) 0.29577(10) 0.0763(6) Uani d . 1 . .
N N1 0.8717(4) 0.9871(2) 0.50346(10) 0.0366(4) Uani d . 1 . .
C C1 0.8734(5) 0.9563(3) 0.43459(13) 0.0368(5) Uani d . 1 . .
C C2 0.8754(5) 0.7858(3) 0.40176(11) 0.0398(5) Uani d . 1 . .
C C3 0.8734(5) 0.6423(4) 0.44734(12) 0.0389(5) Uani d . 1 . .
H H3 0.8741 0.5276 0.4281 0.047 Uiso calc R 1 . .
C C4 0.8705(4) 0.6651(3) 0.52293(10) 0.0344(5) Uani d . 1 . .
C C5 0.8691(5) 0.5212(3) 0.57186(14) 0.0443(6) Uani d . 1 . .
H H5 0.8707 0.4045 0.5547 0.053 Uiso calc R 1 . .
C C6 0.8654(6) 0.5531(3) 0.64410(13) 0.0468(6) Uani d . 1 . .
H H6 0.8633 0.4585 0.6766 0.056 Uiso calc R 1 . .
C C7 0.8648(5) 0.7301(4) 0.66955(13) 0.0443(6) Uani d . 1 . .
H H7 0.8614 0.7491 0.7192 0.053 Uiso calc R 1 . .
C C8 0.8690(4) 0.8754(3) 0.62492(11) 0.0372(5) Uani d . 1 . .
C C9 0.8702(4) 0.8426(3) 0.54918(11) 0.0327(4) Uani d . 1 . .
C C10 0.8840(6) 0.7545(5) 0.32246(14) 0.0551(7) Uani d . 1 . .
H H10 0.9034 0.8521 0.2922 0.066 Uiso calc R 1 . .
C C11 0.8698(7) 1.0624(3) 0.65349(14) 0.0547(7) Uani d . 1 . .
H H11A 0.8779 1.0598 0.7053 0.082 Uiso calc R 1 . .
H H11B 0.7519 1.1218 0.6392 0.082 Uiso calc R 1 . .
H H11C 0.9801 1.1255 0.6343 0.082 Uiso calc R 1 . .

loop_
_atom_site_aniso_label
_atom_site_aniso_U_11
_atom_site_aniso_U_22
_atom_site_aniso_U_33
_atom_site_aniso_U_12
_atom_site_aniso_U_13
_atom_site_aniso_U_23
Cl1 0.0687(4) 0.0591(4) 0.0459(4) 0.0008(5) 0.0006(4) 0.0218(3)
O1 0.0887(16) 0.1007(17) 0.0394(10) -0.008(2) -0.0031(13) -0.0254(11)
N1 0.0371(10) 0.0403(10) 0.0324(10) -0.0007(12) 0.0005(12) 0.0028(7)
C1 0.0327(11) 0.0459(13) 0.0318(12) 0.0001(17) -0.0007(16) 0.0062(10)
C2 0.0347(11) 0.0576(14) 0.0272(10) -0.0003(15) -0.0008(12) -0.0019(10)
C3 0.0393(11) 0.0427(11) 0.0348(12) -0.002(2) -0.0005(14) -0.0084(10)
C4 0.0323(10) 0.0410(11) 0.0300(10) -0.0007(15) 0.0005(11) -0.0004(8)
C5 0.0509(14) 0.0398(12) 0.0422(14) 0.0026(19) 0.0008(19) 0.0040(10)
C6 0.0509(14) 0.0519(14) 0.0375(12) 0.0021(17) 0.0007(16) 0.0120(10)
C7 0.0457(14) 0.0596(15) 0.0276(11) 0.0043(19) -0.0022(15) 0.0020(11)
C8 0.0344(10) 0.0461(12) 0.0310(11) 0.0029(12) -0.0009(13) -0.0014(9)
C9 0.0292(10) 0.0407(11) 0.0280(10) -0.0001(16) 0.0004(12) 0.0002(9)
C10 0.0538(17) 0.084(2) 0.0278(12) 0.000(2) -0.0010(17) -0.0032(13)
C11 0.0716(17) 0.0543(15) 0.0384(13) 0.003(2) -0.0005(19) -0.0128(11)

loop_
_atom_type_symbol
_atom_type_description
_atom_type_scat_dispersion_real
_atom_type_scat_dispersion_imag
_atom_type_scat_source
C C 0.0033 0.0016 'International Tables Vol C Tables 4.2.6.8 and 6.1.1.4'
H H 0.0000 0.0000 'International Tables Vol C Tables 4.2.6.8 and 6.1.1.4'
N N 0.0061 0.0033 'International Tables Vol C Tables 4.2.6.8 and 6.1.1.4'
O O 0.0106 0.0060 'International Tables Vol C Tables 4.2.6.8 and 6.1.1.4'
Cl Cl 0.1484 0.1585 'International Tables Vol C Tables 4.2.6.8 and 6.1.1.4'

loop_
_geom_angle_atom_site_label_1
_geom_angle_atom_site_label_2
_geom_angle_atom_site_label_3
_geom_angle_site_symmetry_1
_geom_angle_site_symmetry_3
_geom_angle
_geom_angle_publ_flag
C1 N1 C9 . . 117.73(18) ?
N1 C1 C2 . . 125.68(19) ?
N1 C1 Cl1 . . 115.80(18) ?
C2 C1 Cl1 . . 118.52(18) ?
C3 C2 C1 . . 116.47(19) ?
C3 C2 C10 . . 119.0(2) ?
C1 C2 C10 . . 124.5(2) ?
C2 C3 C4 . . 121.1(2) ?
C2 C3 H3 . . 119.4 ?
C4 C3 H3 . . 119.4 ?
C5 C4 C3 . . 123.0(2) ?
C5 C4 C9 . . 119.9(2) ?
C3 C4 C9 . . 117.0(2) ?
C6 C5 C4 . . 119.9(2) ?
C6 C5 H5 . . 120.1 ?
C4 C5 H5 . . 120.1 ?
C5 C6 C7 . . 119.7(2) ?
C5 C6 H6 . . 120.2 ?
C7 C6 H6 . . 120.2 ?
C8 C7 C6 . . 123.3(2) ?
C8 C7 H7 . . 118.4 ?
C6 C7 H7 . . 118.4 ?
C7 C8 C9 . . 117.2(2) ?
C7 C8 C11 . . 122.2(2) ?
C9 C8 C11 . . 120.6(2) ?
N1 C9 C4 . . 121.95(19) ?
N1 C9 C8 . . 118.06(19) ?
C4 C9 C8 . . 119.99(19) ?
O1 C10 C2 . . 123.2(3) ?
O1 C10 H10 . . 118.4 ?
C2 C10 H10 . . 118.4 ?
C8 C11 H11A . . 109.5 ?
C8 C11 H11B . . 109.5 ?
H11A C11 H11B . . 109.5 ?
C8 C11 H11C . . 109.5 ?
H11A C11 H11C . . 109.5 ?
H11B C11 H11C . . 109.5 ?

loop_
_geom_bond_atom_site_label_1
_geom_bond_atom_site_label_2
_geom_bond_site_symmetry_2
_geom_bond_distance
_geom_bond_publ_flag
Cl1 C1 . 1.750(2) ?
O1 C10 . 1.191(4) ?
N1 C1 . 1.295(3) ?
N1 C9 . 1.374(3) ?
C1 C2 . 1.415(3) ?
C2 C3 . 1.367(3) ?
C2 C10 . 1.487(3) ?
C3 C4 . 1.409(3) ?
C3 H3 . 0.9300 ?
C4 C5 . 1.408(3) ?
C4 C9 . 1.416(3) ?
C5 C6 . 1.358(4) ?
C5 H5 . 0.9300 ?
C6 C7 . 1.407(4) ?
C6 H6 . 0.9300 ?
C7 C8 . 1.367(3) ?
C7 H7 . 0.9300 ?
C8 C9 . 1.423(3) ?
C8 C11 . 1.498(3) ?
C10 H10 . 0.9300 ?
C11 H11A . 0.9600 ?
C11 H11B . 0.9600 ?
C11 H11C . 0.9600 ?

loop_
_geom_torsion_atom_site_label_1
_geom_torsion_atom_site_label_2
_geom_torsion_atom_site_label_3
_geom_torsion_atom_site_label_4
_geom_torsion_site_symmetry_1
_geom_torsion_site_symmetry_2
_geom_torsion_site_symmetry_3
_geom_torsion_site_symmetry_4
_geom_torsion
_geom_torsion_publ_flag
C9 N1 C1 C2 . . . . -0.5(5) ?
C9 N1 C1 Cl1 . . . . 178.7(2) ?
N1 C1 C2 C3 . . . . 0.6(5) ?
Cl1 C1 C2 C3 . . . . -178.6(3) ?
N1 C1 C2 C10 . . . . -177.9(3) ?
Cl1 C1 C2 C10 . . . . 2.9(5) ?
C1 C2 C3 C4 . . . . -0.3(5) ?
C10 C2 C3 C4 . . . . 178.3(3) ?
C2 C3 C4 C5 . . . . -179.8(3) ?
C2 C3 C4 C9 . . . . -0.1(5) ?
C3 C4 C5 C6 . . . . -179.7(4) ?
C9 C4 C5 C6 . . . . 0.7(5) ?
C4 C5 C6 C7 . . . . -0.6(6) ?
C5 C6 C7 C8 . . . . -0.4(6) ?
C6 C7 C8 C9 . . . . 1.3(5) ?
C6 C7 C8 C11 . . . . -179.5(4) ?
C1 N1 C9 C4 . . . . 0.0(4) ?
C1 N1 C9 C8 . . . . 179.8(3) ?
C5 C4 C9 N1 . . . . 179.9(3) ?
C3 C4 C9 N1 . . . . 0.3(5) ?
C5 C4 C9 C8 . . . . 0.2(4) ?
C3 C4 C9 C8 . . . . -179.4(2) ?
C7 C8 C9 N1 . . . . 179.1(3) ?
C11 C8 C9 N1 . . . . -0.1(5) ?
C7 C8 C9 C4 . . . . -1.1(4) ?
C11 C8 C9 C4 . . . . 179.6(3) ?
C3 C2 C10 O1 . . . . 8.8(7) ?
C1 C2 C10 O1 . . . . -172.8(4) ?

loop_
_cod_related_entry_id
_cod_related_entry_database
_cod_related_entry_code
1 ChemSpider 600462
